data_2210038
loop_
_publ_author_name
'Heng-Shan Wang'
'Xiu-Rong Wu'
'Ying-Ming Pan'
'Ye Zhang'
'Yong Zhang'

_publ_section_title
;
 Methyl <i>cis</i>-deisopropyldehydroabietate
;
_journal_coeditor_code YM2011
_journal_issue 8
_journal_name_full 'Acta Crystallographica Section E'
_journal_page_first o3166
_journal_page_last o3167
_journal_paper_doi 10.1107/S1600536806024640
_journal_volume 62
_journal_year 2006
_chemical_formula_iupac 'C18 H24 O2'
_chemical_formula_moiety 'C18 H24 O2'
_chemical_formula_sum 'C18 H24 O2'
_chemical_formula_weight 272.37
_chemical_name_systematic
;
Methyl cis-deisopropyldehydroabietate
;
_space_group_IT_number 4
_symmetry_cell_setting monoclinic
_symmetry_space_group_name_Hall 'P 2yb'
_symmetry_space_group_name_H-M 'P 1 21 1'
_atom_sites_solution_hydrogens geom
_atom_sites_solution_primary direct
_atom_sites_solution_secondary difmap
_audit_creation_method SHELXL-97
_cell_angle_alpha 90.00
_cell_angle_beta 95.173(5)
_cell_angle_gamma 90.00
_cell_formula_units_Z 2
_cell_length_a 8.459(2)
_cell_length_b 7.4681(19)
_cell_length_c 11.701(3)
_cell_measurement_reflns_used 3201
_cell_measurement_temperature 153(2)
_cell_measurement_theta_max 25.3
_cell_measurement_theta_min 3.1
_cell_volume 736.2(3)
_computing_cell_refinement CrystalClear
_computing_data_collection 'CrystalClear (Rigaku, 1999)'
_computing_data_reduction 'CrystalStructure (Rigaku/MSC, 2000)'
_computing_molecular_graphics 'SHELXTL (Sheldrick, 2000)'
_computing_publication_material 'SHELXTL and PLATON (Spek, 2003)'
_computing_structure_refinement 'SHELXL97 (Sheldrick, 1997)'
_computing_structure_solution 'SHELXS97 (Sheldrick, 1997)'
_diffrn_ambient_temperature 153(2)
_diffrn_detector_area_resol_mean 7.31
_diffrn_measured_fraction_theta_full 0.99
_diffrn_measured_fraction_theta_max 0.99
_diffrn_measurement_device_type 'Rigaku Mercury'
_diffrn_measurement_method \w
_diffrn_radiation_monochromator graphite
_diffrn_radiation_source 'fine-focus sealed tube'
_diffrn_radiation_type MoK\a
_diffrn_radiation_wavelength 0.71070
_diffrn_reflns_av_R_equivalents 0.0185
_diffrn_reflns_av_sigmaI/netI 0.0140
_diffrn_reflns_limit_h_max 10
_diffrn_reflns_limit_h_min -9
_diffrn_reflns_limit_k_max 8
_diffrn_reflns_limit_k_min -8
_diffrn_reflns_limit_l_max 14
_diffrn_reflns_limit_l_min -14
_diffrn_reflns_number 7106
_diffrn_reflns_theta_full 25.3
_diffrn_reflns_theta_max 25.3
_diffrn_reflns_theta_min 3.2
_diffrn_standards_decay_% 0
_diffrn_standards_interval_count 0
_diffrn_standards_interval_time 0
_diffrn_standards_number 0
_exptl_absorpt_coefficient_mu 0.078
_exptl_absorpt_correction_T_max 0.978
_exptl_absorpt_correction_T_min 0.784
_exptl_absorpt_correction_type multi-scan
_exptl_absorpt_process_details '(Jacobson, 1998)'
_exptl_crystal_colour colourless
_exptl_crystal_density_diffrn 1.229
_exptl_crystal_density_method 'not measured'
_exptl_crystal_description block
_exptl_crystal_F_000 296
_exptl_crystal_size_max 0.50
_exptl_crystal_size_mid 0.44
_exptl_crystal_size_min 0.30
_refine_diff_density_max 0.19
_refine_diff_density_min -0.14
_refine_ls_extinction_method none
_refine_ls_goodness_of_fit_ref 1.05
_refine_ls_hydrogen_treatment constr
_refine_ls_matrix_type full
_refine_ls_number_parameters 185
_refine_ls_number_reflns 1451
_refine_ls_number_restraints 1
_refine_ls_restrained_S_all 1.05
_refine_ls_R_factor_all 0.028
_refine_ls_R_factor_gt 0.027
_refine_ls_shift/su_max 0.000
_refine_ls_shift/su_mean 0.000
_refine_ls_structure_factor_coef Fsqd
_refine_ls_weighting_details 'calc w=1/[\s^2^(Fo^2^)+(0.0435P)^2^+0.1277P] where P=(Fo^2^+2Fc^2^)/3'
_refine_ls_weighting_scheme calc
_refine_ls_wR_factor_gt 0.072
_refine_ls_wR_factor_ref 0.072
_reflns_number_gt 1436
_reflns_number_total 1451
_reflns_threshold_expression I>2\s(I)
_cod_data_source_file ym2011.cif
_cod_data_source_block I
_cod_original_cell_volume 736.1(3)
_cod_original_sg_symbol_H-M 'P 21'
_cod_database_code 2210038
_cod_database_fobs_code 2210038

loop_
_symmetry_equiv_pos_as_xyz
'x, y, z'
'-x, y+1/2, -z'

loop_
_atom_site_type_symbol
_atom_site_label
_atom_site_fract_x
_atom_site_fract_y
_atom_site_fract_z
_atom_site_U_iso_or_equiv
_atom_site_adp_type
_atom_site_calc_flag
_atom_site_refinement_flags
_atom_site_occupancy
O O1 0.74489(16) 0.6125(2) 0.50251(11) 0.0334(3) Uani d . 1
O O2 0.93868(14) 0.46742(19) 0.60790(10) 0.0269(3) Uani d . 1
C C1 0.6788(2) 0.4397(2) 0.66822(14) 0.0206(4) Uani d . 1
C C2 0.5115(2) 0.5190(3) 0.64571(15) 0.0258(4) Uani d . 1
H H2A 0.4771 0.5094 0.5628 0.031 Uiso calc R 1
H H2B 0.4370 0.4475 0.6878 0.031 Uiso calc R 1
C C3 0.5022(2) 0.7139(3) 0.68206(15) 0.0285(4) Uani d . 1
H H3A 0.3910 0.7560 0.6696 0.034 Uiso calc R 1
H H3B 0.5677 0.7884 0.6346 0.034 Uiso calc R 1
C C4 0.5615(2) 0.7344(3) 0.80868(14) 0.0248(4) Uani d . 1
H H4A 0.4883 0.6697 0.8556 0.030 Uiso calc R 1
H H4B 0.5583 0.8628 0.8295 0.030 Uiso calc R 1
C C5 0.73203(19) 0.6633(2) 0.83896(14) 0.0198(4) Uani d . 1
C C6 0.74541(19) 0.4659(2) 0.79664(14) 0.0179(4) Uani d . 1
H H6 0.8612 0.4366 0.8011 0.021 Uiso calc R 1
C C7 0.6701(2) 0.3358(3) 0.87732(15) 0.0224(4) Uani d . 1
H H7A 0.5588 0.3712 0.8853 0.027 Uiso calc R 1
H H7B 0.6699 0.2131 0.8453 0.027 Uiso calc R 1
C C8 0.7651(2) 0.3396(2) 0.99400(14) 0.0223(4) Uani d . 1
H H8A 0.7136 0.2607 1.0477 0.027 Uiso calc R 1
H H8B 0.8732 0.2928 0.9865 0.027 Uiso calc R 1
C C9 0.77667(19) 0.5263(2) 1.04225(15) 0.0211(4) Uani d . 1
C C10 0.7979(2) 0.5498(3) 1.16174(15) 0.0254(4) Uani d . 1
H H10 0.8040 0.4474 1.2101 0.031 Uiso calc R 1
C C11 0.8100(2) 0.7176(3) 1.21071(15) 0.0276(4) Uani d . 1
H H11 0.8248 0.7306 1.2917 0.033 Uiso calc R 1
C C12 0.8002(2) 0.8670(3) 1.14038(16) 0.0262(4) Uani d . 1
H H12 0.8094 0.9835 1.1729 0.031 Uiso calc R 1
C C13 0.7770(2) 0.8460(3) 1.02216(16) 0.0239(4) Uani d . 1
H H13 0.7688 0.9494 0.9747 0.029 Uiso calc R 1
C C14 0.76522(18) 0.6758(2) 0.97074(14) 0.0201(4) Uani d . 1
C C15 0.7872(2) 0.5212(3) 0.58444(14) 0.0233(4) Uani d . 1
C C16 1.0505(2) 0.5344(3) 0.53237(17) 0.0352(5) Uani d . 1
H H16A 1.0076 0.5173 0.4525 0.053 Uiso calc R 1
H H16B 1.1509 0.4693 0.5462 0.053 Uiso calc R 1
H H16C 1.0688 0.6623 0.5470 0.053 Uiso calc R 1
C C17 0.6726(2) 0.2390(3) 0.63520(15) 0.0264(4) Uani d . 1
H H17A 0.6545 0.2274 0.5516 0.040 Uiso calc R 1
H H17B 0.5858 0.1807 0.6711 0.040 Uiso calc R 1
H H17C 0.7734 0.1817 0.6620 0.040 Uiso calc R 1
C C18 0.8531(2) 0.7812(3) 0.78337(15) 0.0248(4) Uani d . 1
H H18A 0.8490 0.9033 0.8137 0.037 Uiso calc R 1
H H18B 0.8273 0.7834 0.7000 0.037 Uiso calc R 1
H H18C 0.9600 0.7322 0.8010 0.037 Uiso calc R 1

loop_
_atom_site_aniso_label
_atom_site_aniso_U_11
_atom_site_aniso_U_22
_atom_site_aniso_U_33
_atom_site_aniso_U_12
_atom_site_aniso_U_13
_atom_site_aniso_U_23
O1 0.0349(7) 0.0415(8) 0.0239(6) 0.0045(6) 0.0030(5) 0.0107(6)
O2 0.0248(6) 0.0308(7) 0.0262(6) 0.0031(6) 0.0089(5) 0.0057(6)
C1 0.0216(8) 0.0228(9) 0.0172(8) -0.0004(7) 0.0011(6) -0.0017(7)
C2 0.0215(8) 0.0325(10) 0.0228(8) 0.0009(8) -0.0015(6) -0.0020(8)
C3 0.0241(8) 0.0334(11) 0.0272(9) 0.0097(8) -0.0025(7) -0.0004(9)
C4 0.0254(9) 0.0237(10) 0.0250(8) 0.0068(7) 0.0009(7) -0.0011(7)
C5 0.0204(8) 0.0191(9) 0.0197(8) 0.0001(7) 0.0009(6) 0.0012(7)
C6 0.0171(8) 0.0187(9) 0.0178(8) 0.0006(7) 0.0019(6) 0.0001(7)
C7 0.0246(8) 0.0191(8) 0.0237(8) -0.0022(7) 0.0041(7) -0.0001(7)
C8 0.0270(9) 0.0201(9) 0.0203(9) 0.0000(8) 0.0052(7) 0.0036(7)
C9 0.0166(8) 0.0251(10) 0.0220(8) 0.0007(7) 0.0034(6) -0.0001(8)
C10 0.0253(9) 0.0297(11) 0.0213(9) 0.0050(8) 0.0017(7) 0.0033(8)
C11 0.0254(8) 0.0359(11) 0.0213(8) 0.0036(9) 0.0005(7) -0.0036(8)
C12 0.0243(9) 0.0246(10) 0.0293(9) 0.0015(8) 0.0010(7) -0.0077(8)
C13 0.0238(9) 0.0222(9) 0.0256(9) 0.0009(8) 0.0025(7) -0.0015(8)
C14 0.0166(7) 0.0222(9) 0.0219(8) 0.0008(7) 0.0038(6) -0.0006(7)
C15 0.0266(9) 0.0231(9) 0.0204(8) 0.0015(7) 0.0029(7) -0.0024(7)
C16 0.0324(10) 0.0371(12) 0.0384(10) 0.0019(9) 0.0171(8) 0.0092(10)
C17 0.0332(9) 0.0242(10) 0.0217(8) -0.0036(8) 0.0016(7) -0.0045(8)
C18 0.0289(9) 0.0207(8) 0.0252(8) -0.0033(8) 0.0042(7) 0.0023(7)

loop_
_atom_type_symbol
_atom_type_description
_atom_type_scat_dispersion_real
_atom_type_scat_dispersion_imag
_atom_type_scat_source
C C 0.0033 0.0000 'International Tables Vol C Tables 4.2.6.8 and 6.1.1.4'
H H 0.0000 0.0000 'International Tables Vol C Tables 4.2.6.8 and 6.1.1.4'
O O 0.0106 0.0000 'International Tables Vol C Tables 4.2.6.8 and 6.1.1.4'

loop_
_geom_angle_atom_site_label_1
_geom_angle_atom_site_label_2
_geom_angle_atom_site_label_3
_geom_angle
_geom_angle_publ_flag
C15 O2 C16 115.86(15) ?
C15 C1 C2 109.48(15) yes
C15 C1 C17 103.58(14) ?
C2 C1 C17 108.69(15) yes
C15 C1 C6 112.38(13) ?
C2 C1 C6 111.23(13) yes
C17 C1 C6 111.17(14) ?
C3 C2 C1 113.05(15) yes
C3 C2 H2A 109.0 ?
C1 C2 H2A 109.0 ?
C3 C2 H2B 109.0 ?
C1 C2 H2B 109.0 ?
H2A C2 H2B 107.8 ?
C2 C3 C4 110.26(16) yes
C2 C3 H3A 109.6 ?
C4 C3 H3A 109.6 ?
C2 C3 H3B 109.6 ?
C4 C3 H3B 109.6 ?
H3A C3 H3B 108.1 ?
C3 C4 C5 113.89(14) yes
C3 C4 H4A 108.8 ?
C5 C4 H4A 108.8 ?
C3 C4 H4B 108.8 ?
C5 C4 H4B 108.8 ?
H4A C4 H4B 107.7 ?
C18 C5 C14 108.61(13) yes
C18 C5 C4 110.40(14) ?
C14 C5 C4 106.81(13) ?
C18 C5 C6 109.65(13) ?
C14 C5 C6 111.20(13) yes
C4 C5 C6 110.12(13) ?
C7 C6 C5 110.91(13) ?
C7 C6 C1 112.18(14) ?
C5 C6 C1 113.04(13) ?
C7 C6 H6 106.8 ?
C5 C6 H6 106.8 ?
C1 C6 H6 106.8 ?
C8 C7 C6 108.99(14) yes
C8 C7 H7A 109.9 ?
C6 C7 H7A 109.9 ?
C8 C7 H7B 109.9 ?
C6 C7 H7B 109.9 ?
H7A C7 H7B 108.3 ?
C9 C8 C7 111.46(15) yes
C9 C8 H8A 109.3 ?
C7 C8 H8A 109.3 ?
C9 C8 H8B 109.3 ?
C7 C8 H8B 109.3 ?
H8A C8 H8B 108.0 ?
C14 C9 C10 119.54(16) yes
C14 C9 C8 121.25(14) ?
C10 C9 C8 119.20(16) ?
C11 C10 C9 121.73(17) ?
C11 C10 H10 119.1 ?
C9 C10 H10 119.1 ?
C10 C11 C12 119.19(15) yes
C10 C11 H11 120.4 ?
C12 C11 H11 120.4 ?
C11 C12 C13 119.76(18) yes
C11 C12 H12 120.1 ?
C13 C12 H12 120.1 ?
C12 C13 C14 121.79(18) yes
C12 C13 H13 119.1 ?
C14 C13 H13 119.1 ?
C9 C14 C13 117.98(15) yes
C9 C14 C5 123.17(15) ?
C13 C14 C5 118.78(15) ?
O1 C15 O2 122.66(16) ?
O1 C15 C1 125.76(16) ?
O2 C15 C1 111.41(14) ?
O2 C16 H16A 109.5 ?
O2 C16 H16B 109.5 ?
H16A C16 H16B 109.5 ?
O2 C16 H16C 109.5 ?
H16A C16 H16C 109.5 ?
H16B C16 H16C 109.5 ?
C1 C17 H17A 109.5 ?
C1 C17 H17B 109.5 ?
H17A C17 H17B 109.5 ?
C1 C17 H17C 109.5 ?
H17A C17 H17C 109.5 ?
H17B C17 H17C 109.5 ?
C5 C18 H18A 109.5 ?
C5 C18 H18B 109.5 ?
H18A C18 H18B 109.5 ?
C5 C18 H18C 109.5 ?
H18A C18 H18C 109.5 ?
H18B C18 H18C 109.5 ?

loop_
_geom_bond_atom_site_label_1
_geom_bond_atom_site_label_2
_geom_bond_distance
_geom_bond_publ_flag
O1 C15 1.204(2) yes
O2 C15 1.347(2) yes
O2 C16 1.441(2) ?
C1 C15 1.527(2) ?
C1 C2 1.535(2) yes
C1 C17 1.548(3) ?
C1 C6 1.569(2) yes
C2 C3 1.521(3) yes
C2 H2A 0.9900 ?
C2 H2B 0.9900 ?
C3 C4 1.529(2) yes
C3 H3A 0.9900 ?
C3 H3B 0.9900 ?
C4 C5 1.548(2) yes
C4 H4A 0.9900 ?
C4 H4B 0.9900 ?
C5 C18 1.539(2) ?
C5 C14 1.545(2) yes
C5 C6 1.562(2) yes
C6 C7 1.533(2) yes
C6 H6 1.0000 ?
C7 C8 1.521(2) yes
C7 H7A 0.9900 ?
C7 H7B 0.9900 ?
C8 C9 1.504(3) yes
C8 H8A 0.9900 ?
C8 H8B 0.9900 ?
C9 C14 1.394(2) yes
C9 C10 1.404(2) yes
C10 C11 1.378(3) yes
C10 H10 0.9500 ?
C11 C12 1.385(3) yes
C11 H11 0.9500 ?
C12 C13 1.388(3) yes
C12 H12 0.9500 ?
C13 C14 1.406(3) yes
C13 H13 0.9500 ?
C16 H16A 0.9800 ?
C16 H16B 0.9800 ?
C16 H16C 0.9800 ?
C17 H17A 0.9800 ?
C17 H17B 0.9800 ?
C17 H17C 0.9800 ?
C18 H18A 0.9800 ?
C18 H18B 0.9800 ?
C18 H18C 0.9800 ?

loop_
_geom_torsion_atom_site_label_1
_geom_torsion_atom_site_label_2
_geom_torsion_atom_site_label_3
_geom_torsion_atom_site_label_4
_geom_torsion
C15 C1 C2 C3 -70.93(18)
C17 C1 C2 C3 176.57(14)
C6 C1 C2 C3 53.9(2)
C1 C2 C3 C4 -56.20(19)
C2 C3 C4 C5 56.3(2)
C3 C4 C5 C18 68.0(2)
C3 C4 C5 C14 -174.07(16)
C3 C4 C5 C6 -53.20(19)
C18 C5 C6 C7 161.16(14)
C14 C5 C6 C7 41.03(18)
C4 C5 C6 C7 -77.17(16)
C18 C5 C6 C1 -71.85(16)
C14 C5 C6 C1 168.02(13)
C4 C5 C6 C1 49.82(17)
C15 C1 C6 C7 -161.26(15)
C2 C1 C6 C7 75.60(19)
C17 C1 C6 C7 -45.67(19)
C15 C1 C6 C5 72.43(17)
C2 C1 C6 C5 -50.71(18)
C17 C1 C6 C5 -171.98(14)
C5 C6 C7 C8 -65.16(18)
C1 C6 C7 C8 167.38(14)
C6 C7 C8 C9 56.00(18)
C7 C8 C9 C14 -25.8(2)
C7 C8 C9 C10 153.52(15)
C14 C9 C10 C11 -0.9(3)
C8 C9 C10 C11 179.70(17)
C9 C10 C11 C12 0.3(3)
C10 C11 C12 C13 0.6(3)
C11 C12 C13 C14 -1.0(3)
C10 C9 C14 C13 0.6(2)
C8 C9 C14 C13 179.92(17)
C10 C9 C14 C5 -176.28(15)
C8 C9 C14 C5 3.1(2)
C12 C13 C14 C9 0.4(2)
C12 C13 C14 C5 177.35(15)
C18 C5 C14 C9 -131.45(16)
C4 C5 C14 C9 109.47(17)
C6 C5 C14 C9 -10.7(2)
C18 C5 C14 C13 51.7(2)
C4 C5 C14 C13 -67.35(19)
C6 C5 C14 C13 172.48(15)
C16 O2 C15 O1 3.5(3)
C16 O2 C15 C1 178.94(16)
C2 C1 C15 O1 -10.2(3)
C17 C1 C15 O1 105.5(2)
C6 C1 C15 O1 -134.36(19)
C2 C1 C15 O2 174.45(14)
C17 C1 C15 O2 -69.76(17)
C6 C1 C15 O2 50.3(2)

loop_
_cod_related_entry_id
_cod_related_entry_database
_cod_related_entry_code
1 ChemSpider 21178901
